data_2208028
loop_
_publ_author_name
'San-Nu Zhou'
'Li-Xue Zhang'
'Jian-Yu Jin'
'Mao-lin Hu'
'An-Jiang Zhang'

_publ_section_title 3-(4-Ethoxyphenyl)-6-(4-methoxyphenyl)-7<i>H</i>-1,2,4-triazolo[3,4-<i>b</i>][1,3,4]thiadiazine
_journal_coeditor_code CV6625
_journal_issue 2
_journal_name_full 'Acta Crystallographica Section E'
_journal_page_first o563
_journal_page_last o564
_journal_paper_doi 10.1107/S1600536806000572
_journal_volume 62
_journal_year 2006
_chemical_formula_iupac 'C19 H18 N4 O2 S'
_chemical_formula_moiety 'C19 H18 N4 O2 S'
_chemical_formula_sum 'C19 H18 N4 O2 S'
_chemical_formula_weight 366.43
_chemical_name_systematic
;
3-(4-Ethoxyphenyl)-6-(4-methoxyphenyl)-7H-1,2,4-
triazolo[3,4-b][1,3,4]thiadiazine
;
_space_group_IT_number 14
_symmetry_cell_setting monoclinic
_symmetry_space_group_name_Hall '-P 2ybc'
_symmetry_space_group_name_H-M 'P 1 21/c 1'
_atom_sites_solution_hydrogens geom
_atom_sites_solution_primary direct
_atom_sites_solution_secondary difmap
_audit_creation_method SHELXL-97
_cell_angle_alpha 90.00
_cell_angle_beta 133.270(3)
_cell_angle_gamma 90.00
_cell_formula_units_Z 4
_cell_length_a 11.1834(8)
_cell_length_b 13.7038(10)
_cell_length_c 15.8307(9)
_cell_measurement_reflns_used 3578
_cell_measurement_temperature 298(2)
_cell_measurement_theta_max 25.02
_cell_measurement_theta_min 2.53
_cell_volume 1766.5(2)
_computing_cell_refinement 'SAINT (Bruker, 2002)'
_computing_data_collection 'SMART (Bruker, 2002)'
_computing_data_reduction SAINT
_computing_molecular_graphics 'SHELXTL (Bruker, 2002)'
_computing_publication_material SHELXL97
_computing_structure_refinement 'SHELXL97 (Sheldrick, 1997)'
_computing_structure_solution 'SHELXS97 (Sheldrick, 1997)'
_diffrn_ambient_temperature 298(2)
_diffrn_measured_fraction_theta_full 0.997
_diffrn_measured_fraction_theta_max 0.997
_diffrn_measurement_device_type 'Bruker APEX area-detector'
_diffrn_measurement_method '\f and \w'
_diffrn_radiation_monochromator graphite
_diffrn_radiation_source 'fine-focus sealed tube'
_diffrn_radiation_type MoK\a
_diffrn_radiation_wavelength 0.71073
_diffrn_reflns_av_R_equivalents 0.0194
_diffrn_reflns_av_sigmaI/netI 0.0233
_diffrn_reflns_limit_h_max 13
_diffrn_reflns_limit_h_min -12
_diffrn_reflns_limit_k_max 10
_diffrn_reflns_limit_k_min -16
_diffrn_reflns_limit_l_max 18
_diffrn_reflns_limit_l_min -17
_diffrn_reflns_number 9261
_diffrn_reflns_theta_full 25.21
_diffrn_reflns_theta_max 25.21
_diffrn_reflns_theta_min 2.31
_diffrn_standards_number 0
_exptl_absorpt_coefficient_mu 0.205
_exptl_absorpt_correction_T_max 0.9348
_exptl_absorpt_correction_T_min 0.9143
_exptl_absorpt_correction_type multi-scan
_exptl_absorpt_process_details '(SADABS; Bruker, 2002)'
_exptl_crystal_colour Colourless
_exptl_crystal_density_diffrn 1.378
_exptl_crystal_density_method 'not measured'
_exptl_crystal_description Block
_exptl_crystal_F_000 768
_exptl_crystal_size_max 0.39
_exptl_crystal_size_mid 0.36
_exptl_crystal_size_min 0.28
_refine_diff_density_max 0.194
_refine_diff_density_min -0.210
_refine_ls_extinction_method none
_refine_ls_goodness_of_fit_ref 1.121
_refine_ls_hydrogen_treatment constr
_refine_ls_matrix_type full
_refine_ls_number_parameters 237
_refine_ls_number_reflns 3175
_refine_ls_number_restraints 0
_refine_ls_restrained_S_all 1.121
_refine_ls_R_factor_all 0.0586
_refine_ls_R_factor_gt 0.0524
_refine_ls_shift/su_max 0.000
_refine_ls_shift/su_mean 0.000
_refine_ls_structure_factor_coef Fsqd
_refine_ls_weighting_details 'calc w = 1/[\s^2^(Fo^2^)+(0.0686P)^2^+0.4697P] where P = (Fo^2^+2Fc^2^)/3'
_refine_ls_weighting_scheme calc
_refine_ls_wR_factor_gt 0.1320
_refine_ls_wR_factor_ref 0.1363
_reflns_number_gt 2829
_reflns_number_total 3175
_reflns_threshold_expression I>2\s(I)
_cod_data_source_file cv6625.cif
_cod_data_source_block I
_cod_depositor_comments
;
The following automatic conversions were performed:
'_symmetry_cell_setting' value 'Monoclinic' changed to 'monoclinic'
according to '/home/saulius/struct/CIF-dictionaries/cif_core.dic'
dictionary named 'cif_core.dic' version 2.4.1 from 2010-06-29.

Automatic conversion script
Id: cif_fix_enum 1527 2010-12-29 10:47:43Z saulius 

The following automatic conversions were performed:

'_symmetry_cell_setting' value 'Monoclinic' changed to 'monoclinic'
according to /home/saulius/struct/CIF-dictionaries/cif_core.dic
dictionary named 'cif_core.dic' version 2.4.1 from 2010-06-29.

Automatic conversion script
Id: cif_fix_values 1715 2011-07-08 13:25:40Z adriana 
;
_cod_original_sg_symbol_H-M 'P 21/c'
_cod_database_code 2208028
_cod_database_fobs_code 2208028

loop_
_symmetry_equiv_pos_as_xyz
'x, y, z'
'-x, y+1/2, -z+1/2'
'-x, -y, -z'
'x, -y-1/2, z-1/2'

loop_
_atom_site_label
_atom_site_fract_x
_atom_site_fract_y
_atom_site_fract_z
_atom_site_U_iso_or_equiv
_atom_site_adp_type
_atom_site_calc_flag
_atom_site_refinement_flags
_atom_site_occupancy
_atom_site_type_symbol
S1 1.03172(7) 0.78594(5) 0.75744(5) 0.0583(2) Uani d . 1 S
O1 0.3376(2) 0.42088(11) 0.24695(15) 0.0690(5) Uani d . 1 O
O2 0.19084(19) 1.17989(11) 0.14414(13) 0.0585(4) Uani d . 1 O
N1 0.6851(2) 0.81858(12) 0.50551(15) 0.0447(4) Uani d . 1 N
N2 0.7753(2) 0.89634(12) 0.58128(14) 0.0450(4) Uani d . 1 N
N3 0.9808(2) 0.98335(14) 0.72962(17) 0.0629(6) Uani d . 1 N
N4 0.8595(2) 1.04620(14) 0.64131(17) 0.0600(5) Uani d . 1 N
C1 0.1839(3) 0.4364(2) 0.1322(2) 0.0674(7) Uani d . 1 C
H1A 0.1975 0.4819 0.0932 0.101 Uiso calc R 1 H
H1B 0.1069 0.4621 0.1351 0.101 Uiso calc R 1 H
H1C 0.1436 0.3756 0.0909 0.101 Uiso calc R 1 H
C2 0.4225(3) 0.49979(15) 0.31609(19) 0.0504(5) Uani d . 1 C
C3 0.3673(3) 0.59467(16) 0.2859(2) 0.0586(6) Uani d . 1 C
H3 0.2644 0.6085 0.2137 0.070 Uiso calc R 1 H
C4 0.4650(3) 0.66880(16) 0.3630(2) 0.0593(6) Uani d . 1 C
H4 0.4265 0.7326 0.3416 0.071 Uiso calc R 1 H
C5 0.6187(2) 0.65149(14) 0.47149(17) 0.0439(5) Uani d . 1 C
C6 0.6706(3) 0.55529(16) 0.5012(2) 0.0552(6) Uani d . 1 C
H6 0.7722 0.5410 0.5743 0.066 Uiso calc R 1 H
C7 0.5745(3) 0.48097(16) 0.4246(2) 0.0619(6) Uani d . 1 C
H7 0.6121 0.4170 0.4460 0.074 Uiso calc R 1 H
C8 0.7202(2) 0.73326(14) 0.55172(17) 0.0416(5) Uani d . 1 C
C9 0.8481(3) 0.71320(15) 0.68028(18) 0.0495(5) Uani d . 1 C
H9A 0.8778 0.6447 0.6925 0.059 Uiso calc R 1 H
H9B 0.8008 0.7258 0.7125 0.059 Uiso calc R 1 H
C10 0.9282(3) 0.89496(16) 0.69138(19) 0.0513(5) Uani d . 1 C
C11 0.7380(3) 0.99409(15) 0.55296(19) 0.0473(5) Uani d . 1 C
C12 0.5901(3) 1.03636(14) 0.44342(19) 0.0460(5) Uani d . 1 C
C13 0.5885(3) 1.13651(16) 0.4287(2) 0.0565(6) Uani d . 1 C
H13 0.6792 1.1736 0.4882 0.068 Uiso calc R 1 H
C14 0.4557(3) 1.18173(16) 0.3279(2) 0.0583(6) Uani d . 1 C
H14 0.4578 1.2487 0.3193 0.070 Uiso calc R 1 H
C15 0.3185(3) 1.12778(15) 0.23911(19) 0.0488(5) Uani d . 1 C
C16 0.3173(3) 1.02859(15) 0.2529(2) 0.0565(6) Uani d . 1 C
H16 0.2255 0.9918 0.1941 0.068 Uiso calc R 1 H
C17 0.4524(3) 0.98389(16) 0.3539(2) 0.0555(6) Uani d . 1 C
H17 0.4507 0.9168 0.3618 0.067 Uiso calc R 1 H
C18 0.0449(3) 1.12930(18) 0.0508(2) 0.0612(6) Uani d . 1 C
H18A 0.0037 1.0927 0.0788 0.073 Uiso calc R 1 H
H18B 0.0673 1.0839 0.0160 0.073 Uiso calc R 1 H
C19 -0.0803(4) 1.2036(2) -0.0376(2) 0.0765(8) Uani d . 1 C
H19A -0.0395 1.2383 -0.0661 0.115 Uiso calc R 1 H
H19B -0.1003 1.2487 -0.0021 0.115 Uiso calc R 1 H
H19C -0.1808 1.1711 -0.1008 0.115 Uiso calc R 1 H

loop_
_atom_site_aniso_label
_atom_site_aniso_U_11
_atom_site_aniso_U_22
_atom_site_aniso_U_33
_atom_site_aniso_U_12
_atom_site_aniso_U_13
_atom_site_aniso_U_23
S1 0.0413(3) 0.0587(4) 0.0470(4) 0.0033(2) 0.0194(3) 0.0032(3)
O1 0.0709(11) 0.0387(9) 0.0596(11) -0.0103(8) 0.0300(9) -0.0070(7)
O2 0.0538(9) 0.0398(8) 0.0565(10) 0.0028(7) 0.0280(8) 0.0026(7)
N1 0.0433(9) 0.0353(9) 0.0422(9) -0.0021(7) 0.0242(8) -0.0019(7)
N2 0.0417(9) 0.0378(9) 0.0418(9) -0.0038(7) 0.0233(8) -0.0031(7)
N3 0.0495(11) 0.0504(12) 0.0552(12) -0.0127(9) 0.0229(10) -0.0071(9)
N4 0.0488(11) 0.0444(11) 0.0574(12) -0.0114(9) 0.0250(10) -0.0062(9)
C1 0.0688(16) 0.0603(15) 0.0524(14) -0.0191(13) 0.0336(13) -0.0121(12)
C2 0.0556(13) 0.0359(12) 0.0515(13) -0.0059(9) 0.0336(12) -0.0032(9)
C3 0.0491(12) 0.0410(12) 0.0459(12) 0.0002(10) 0.0171(11) 0.0031(10)
C4 0.0530(13) 0.0319(11) 0.0531(14) 0.0051(10) 0.0210(12) 0.0055(10)
C5 0.0451(11) 0.0355(11) 0.0437(11) 0.0027(9) 0.0276(10) 0.0034(8)
C6 0.0503(12) 0.0401(12) 0.0472(12) 0.0065(10) 0.0225(11) 0.0033(9)
C7 0.0631(14) 0.0316(11) 0.0606(15) 0.0073(10) 0.0306(13) 0.0055(10)
C8 0.0385(10) 0.0370(11) 0.0418(11) 0.0029(8) 0.0246(9) 0.0007(8)
C9 0.0496(12) 0.0398(11) 0.0432(12) 0.0023(9) 0.0256(10) 0.0007(9)
C10 0.0427(11) 0.0506(13) 0.0446(12) -0.0068(10) 0.0237(10) -0.0033(10)
C11 0.0452(11) 0.0371(11) 0.0509(12) -0.0075(9) 0.0295(11) -0.0048(9)
C12 0.0466(12) 0.0349(11) 0.0524(13) -0.0041(9) 0.0324(11) -0.0036(9)
C13 0.0478(12) 0.0356(12) 0.0655(15) -0.0094(10) 0.0309(12) -0.0066(10)
C14 0.0541(13) 0.0321(11) 0.0726(16) -0.0028(10) 0.0372(13) 0.0015(10)
C15 0.0519(12) 0.0362(11) 0.0539(13) 0.0035(9) 0.0345(11) 0.0010(9)
C16 0.0546(13) 0.0344(11) 0.0533(13) -0.0056(10) 0.0264(11) -0.0086(9)
C17 0.0583(13) 0.0284(10) 0.0584(14) -0.0026(9) 0.0317(12) -0.0014(10)
C18 0.0617(15) 0.0494(13) 0.0535(14) 0.0010(11) 0.0321(13) -0.0061(10)
C19 0.0699(17) 0.0660(17) 0.0601(16) 0.0054(13) 0.0317(14) 0.0056(13)

loop_
_atom_type_symbol
_atom_type_description
_atom_type_scat_dispersion_real
_atom_type_scat_dispersion_imag
_atom_type_scat_source
C C 0.0033 0.0016 'International Tables Vol C Tables 4.2.6.8 and 6.1.1.4'
H H 0.0000 0.0000 'International Tables Vol C Tables 4.2.6.8 and 6.1.1.4'
N N 0.0061 0.0033 'International Tables Vol C Tables 4.2.6.8 and 6.1.1.4'
O O 0.0106 0.0060 'International Tables Vol C Tables 4.2.6.8 and 6.1.1.4'
S S 0.1246 0.1234 'International Tables Vol C Tables 4.2.6.8 and 6.1.1.4'

loop_
_geom_angle_atom_site_label_1
_geom_angle_atom_site_label_2
_geom_angle_atom_site_label_3
_geom_angle
_geom_angle_publ_flag
C10 S1 C9 95.03(10) yes
C2 O1 C1 118.44(18) ?
C15 O2 C18 118.57(17) ?
C8 N1 N2 116.54(17) yes
C10 N2 C11 105.17(17) yes
C10 N2 N1 128.46(17) yes
C11 N2 N1 125.69(17) ?
C10 N3 N4 106.87(18) yes
C11 N4 N3 108.63(18) yes
O1 C1 H1A 109.5 ?
O1 C1 H1B 109.5 ?
H1A C1 H1B 109.5 ?
O1 C1 H1C 109.5 ?
H1A C1 H1C 109.5 ?
H1B C1 H1C 109.5 ?
O1 C2 C3 125.0(2) ?
O1 C2 C7 116.02(19) ?
C3 C2 C7 119.0(2) ?
C4 C3 C2 119.7(2) ?
C4 C3 H3 120.1 ?
C2 C3 H3 120.1 ?
C3 C4 C5 122.1(2) ?
C3 C4 H4 119.0 ?
C5 C4 H4 119.0 ?
C4 C5 C6 117.3(2) ?
C4 C5 C8 120.41(18) ?
C6 C5 C8 122.24(19) ?
C7 C6 C5 121.0(2) ?
C7 C6 H6 119.5 ?
C5 C6 H6 119.5 ?
C6 C7 C2 120.8(2) ?
C6 C7 H7 119.6 ?
C2 C7 H7 119.6 ?
N1 C8 C5 116.39(18) ?
N1 C8 C9 124.71(19) ?
C5 C8 C9 118.77(17) ?
C8 C9 S1 113.50(15) ?
C8 C9 H9A 108.9 ?
S1 C9 H9A 108.9 ?
C8 C9 H9B 108.9 ?
S1 C9 H9B 108.9 ?
H9A C9 H9B 107.7 ?
N3 C10 N2 110.6(2) ?
N3 C10 S1 128.28(18) ?
N2 C10 S1 120.96(16) ?
N4 C11 N2 108.73(19) ?
N4 C11 C12 123.57(19) ?
N2 C11 C12 127.70(18) ?
C17 C12 C13 117.7(2) ?
C17 C12 C11 124.70(19) ?
C13 C12 C11 117.58(19) ?
C14 C13 C12 121.3(2) ?
C14 C13 H13 119.4 ?
C12 C13 H13 119.4 ?
C13 C14 C15 120.1(2) ?
C13 C14 H14 119.9 ?
C15 C14 H14 119.9 ?
O2 C15 C16 125.0(2) ?
O2 C15 C14 115.64(19) ?
C16 C15 C14 119.3(2) ?
C15 C16 C17 120.0(2) ?
C15 C16 H16 120.0 ?
C17 C16 H16 120.0 ?
C16 C17 C12 121.6(2) ?
C16 C17 H17 119.2 ?
C12 C17 H17 119.2 ?
O2 C18 C19 108.0(2) ?
O2 C18 H18A 110.1 ?
C19 C18 H18A 110.1 ?
O2 C18 H18B 110.1 ?
C19 C18 H18B 110.1 ?
H18A C18 H18B 108.4 ?
C18 C19 H19A 109.5 ?
C18 C19 H19B 109.5 ?
H19A C19 H19B 109.5 ?
C18 C19 H19C 109.5 ?
H19A C19 H19C 109.5 ?
H19B C19 H19C 109.5 ?

loop_
_geom_bond_atom_site_label_1
_geom_bond_atom_site_label_2
_geom_bond_distance
_geom_bond_publ_flag
S1 C10 1.734(2) yes
S1 C9 1.807(2) yes
O1 C2 1.358(3) ?
O1 C1 1.421(3) ?
O2 C15 1.366(3) ?
O2 C18 1.422(3) ?
N1 C8 1.289(3) yes
N1 N2 1.390(2) yes
N2 C10 1.370(3) yes
N2 C11 1.383(2) yes
N3 C10 1.301(3) yes
N3 N4 1.391(3) yes
N4 C11 1.307(3) yes
C1 H1A 0.9600 ?
C1 H1B 0.9600 ?
C1 H1C 0.9600 ?
C2 C3 1.377(3) ?
C2 C7 1.380(3) ?
C3 C4 1.373(3) ?
C3 H3 0.9300 ?
C4 C5 1.384(3) ?
C4 H4 0.9300 ?
C5 C6 1.386(3) ?
C5 C8 1.477(3) ?
C6 C7 1.370(3) ?
C6 H6 0.9300 ?
C7 H7 0.9300 ?
C8 C9 1.508(3) ?
C9 H9A 0.9700 ?
C9 H9B 0.9700 ?
C11 C12 1.465(3) ?
C12 C17 1.380(3) ?
C12 C13 1.390(3) ?
C13 C14 1.374(3) ?
C13 H13 0.9300 ?
C14 C15 1.386(3) ?
C14 H14 0.9300 ?
C15 C16 1.378(3) ?
C16 C17 1.379(3) ?
C16 H16 0.9300 ?
C17 H17 0.9300 ?
C18 C19 1.506(3) ?
C18 H18A 0.9700 ?
C18 H18B 0.9700 ?
C19 H19A 0.9600 ?
C19 H19B 0.9600 ?
C19 H19C 0.9600 ?

loop_
_cod_related_entry_id
_cod_related_entry_database
_cod_related_entry_code
1 ChemSpider 576721
